data_7239498
loop_
_publ_author_name
'Efthymiou, Constantinos G.'
'Kyprianidou, Eleni J.'
'Milios, Constantinos J.'
'Manos, Manolis J.'
'Tasiopoulos, Anastasios J.'

_publ_section_title
;
 Flexible lanthanide MOFs as highly selective and reusable liquid MeOH
 sorbents
;
_journal_issue 16
_journal_name_full 'Journal of Materials Chemistry A'
_journal_page_first 5061
_journal_paper_doi 10.1039/c3ta00115f
_journal_volume 1
_journal_year 2013
_chemical_formula_moiety 'C19 H14 Eu N2 O8'
_chemical_formula_sum 'C19 H14 Eu N2 O8'
_chemical_formula_weight 550.28
_space_group_IT_number 15
_space_group_name_Hall '-C 2yc'
_space_group_name_H-M_alt 'C 1 2/c 1'
_symmetry_cell_setting monoclinic
_symmetry_space_group_name_H-M 'C 1 2/c 1'
_atom_sites_solution_hydrogens geom
_atom_sites_solution_primary direct
_atom_sites_solution_secondary difmap
_audit_creation_method SHELXL-97
_cell_angle_alpha 90.00
_cell_angle_beta 97.522(8)
_cell_angle_gamma 90.00
_cell_formula_units_Z 8
_cell_length_a 29.255(2)
_cell_length_b 12.6990(19)
_cell_length_c 14.2602(10)
_cell_measurement_reflns_used 2552
_cell_measurement_temperature 100(2)
_cell_measurement_theta_max 66.9735
_cell_measurement_theta_min 3.0448
_cell_volume 5252.2(9)
_computing_cell_refinement 'CrysAlis RED'
_computing_data_collection 'CrysAlis CCD'
_computing_data_reduction 'CrysAlis RED'
_computing_molecular_graphics
;
DIAMOND (Brandenburg, 2006)
MERCURY (Bruno et al. 2002)
;
_computing_publication_material 'WINGX (Farrugia, 1999)'
_computing_structure_refinement 'SHELXL-97 (Sheldrick, 1997)'
_computing_structure_solution 'SHELXL-97 (Sheldrick, 1997)'
_diffrn_ambient_temperature 100(2)
_diffrn_detector_area_resol_mean 10.4223
_diffrn_measured_fraction_theta_full 0.999
_diffrn_measured_fraction_theta_max 0.999
_diffrn_measurement_device_type 'SuperNova, Dual, Cu at zero, Atlas'
_diffrn_measurement_method '\w scans'
_diffrn_radiation_monochromator mirror
_diffrn_radiation_source 'SuperNova (Cu) X-ray Source'
_diffrn_radiation_type CuK\a
_diffrn_radiation_wavelength 1.54184
_diffrn_reflns_av_R_equivalents 0.0527
_diffrn_reflns_av_sigmaI/netI 0.0613
_diffrn_reflns_limit_h_max 33
_diffrn_reflns_limit_h_min -34
_diffrn_reflns_limit_k_max 14
_diffrn_reflns_limit_k_min -15
_diffrn_reflns_limit_l_max 12
_diffrn_reflns_limit_l_min -16
_diffrn_reflns_number 9887
_diffrn_reflns_theta_full 66.98
_diffrn_reflns_theta_max 66.98
_diffrn_reflns_theta_min 3.05
_exptl_absorpt_coefficient_mu 17.439
_exptl_absorpt_correction_T_max 1.00000
_exptl_absorpt_correction_T_min 0.29316
_exptl_absorpt_correction_type multi-scan
_exptl_absorpt_process_details 'Empirical absorption correction (CrysAlis RED, Oxford Diffraction)'
_exptl_crystal_colour colorless
_exptl_crystal_density_diffrn 1.392
_exptl_crystal_density_method 'not measured'
_exptl_crystal_description plate
_exptl_crystal_F_000 2152
_exptl_crystal_size_max 0.08
_exptl_crystal_size_mid 0.05
_exptl_crystal_size_min 0.03
_refine_diff_density_max 2.382
_refine_diff_density_min -1.295
_refine_diff_density_rms 0.145
_refine_ls_extinction_method none
_refine_ls_goodness_of_fit_ref 1.098
_refine_ls_hydrogen_treatment mixed
_refine_ls_matrix_type full
_refine_ls_number_parameters 274
_refine_ls_number_reflns 4665
_refine_ls_number_restraints 51
_refine_ls_restrained_S_all 1.118
_refine_ls_R_factor_all 0.0842
_refine_ls_R_factor_gt 0.0718
_refine_ls_shift/su_max 0.000
_refine_ls_shift/su_mean 0.000
_refine_ls_structure_factor_coef Fsqd
_refine_ls_weighting_details 'calc w=1/[\s^2^(Fo^2^)+(0.1284P)^2^+18.1504P] where P=(Fo^2^+2Fc^2^)/3'
_refine_ls_weighting_scheme calc
_refine_ls_wR_factor_gt 0.2025
_refine_ls_wR_factor_ref 0.2199
_reflns_number_gt 3565
_reflns_number_total 4665
_reflns_threshold_expression >2sigma(I)
_cod_data_source_file c3ta00115f.txt
_cod_data_source_block UCY-8
_cod_depositor_comments
;
The following automatic conversions were performed:

data item '_symmetry_cell_setting' value 'Monoclinic' was changed to
'monoclinic' in accordance with the
/home/saulius/struct/COD-crude-data/automatic-downloads/DataCite-retrospective/RSC/depositions/lib/dictionaries/cif_core.dic
dictionary named 'cif_core.dic' version 2.4.2 last updated on
2011-04-26.

Automatic conversion script
Id: cif_fix_values 6909 2019-04-08 15:41:33Z antanas 
;
_cod_original_sg_symbol_H-M 'C 2/c'
_cod_database_code 7239498

loop_
_symmetry_equiv_pos_as_xyz
'x, y, z'
'-x, y, -z+1/2'
'x+1/2, y+1/2, z'
'-x+1/2, y+1/2, -z+1/2'
'-x, -y, -z'
'x, -y, z-1/2'
'-x+1/2, -y+1/2, -z'
'x+1/2, -y+1/2, z-1/2'

loop_
_atom_site_label
_atom_site_type_symbol
_atom_site_fract_x
_atom_site_fract_y
_atom_site_fract_z
_atom_site_U_iso_or_equiv
_atom_site_adp_type
_atom_site_occupancy
_atom_site_symmetry_multiplicity
_atom_site_calc_flag
_atom_site_refinement_flags
Eu1 Eu 0.814484(15) 0.19936(4) 0.54244(3) 0.0435(2) Uani 1 1 d .
O1 O 0.8858(2) 0.1486(7) 0.4800(6) 0.076(2) Uani 1 1 d .
O2 O 0.8767(3) 0.3181(6) 0.4996(6) 0.066(2) Uani 1 1 d .
O3 O 0.7298(2) 0.1440(5) 0.4710(5) 0.0591(17) Uani 1 1 d .
O4 O 0.7880(2) 0.0413(6) 0.4551(5) 0.0618(17) Uani 1 1 d .
O5 O 0.7664(3) 0.1775(7) 0.6621(5) 0.072(2) Uani 1 1 d U
O6 O 0.8014(2) 0.2427(8) 0.3769(5) 0.066(2) Uani 1 1 d .
O7 O 0.8464(3) 0.0471(8) 0.6307(7) 0.092(3) Uani 1 1 d U
O8 O 0.8588(3) 0.2704(8) 0.6826(7) 0.089(3) Uani 1 1 d U
N1 N 1.0953(3) 0.3990(8) 0.3499(5) 0.056(2) Uani 1 1 d .
N2 N 0.8863(7) 0.3558(17) 0.8183(14) 0.149(5) Uani 1 1 d U
C1 C 0.8999(3) 0.2442(10) 0.4761(7) 0.058(3) Uani 1 1 d .
C2 C 0.9445(3) 0.2615(10) 0.4352(8) 0.061(3) Uani 1 1 d .
C3 C 0.9697(4) 0.1776(12) 0.4061(11) 0.084(4) Uani 1 1 d .
H3 H 0.9582 0.1095 0.4067 0.101 Uiso 1 1 calc R
C4 C 1.0119(5) 0.1960(10) 0.3765(12) 0.091(5) Uani 1 1 d .
H4 H 1.0288 0.1395 0.3577 0.109 Uiso 1 1 calc R
C5 C 1.0296(4) 0.2953(10) 0.3739(8) 0.064(3) Uani 1 1 d .
C6 C 1.0036(4) 0.3785(11) 0.4034(8) 0.072(3) Uani 1 1 d .
H6 H 1.0147 0.4470 0.4015 0.086 Uiso 1 1 calc R
C7 C 0.9619(4) 0.3601(11) 0.4353(9) 0.073(3) Uani 1 1 d .
H7 H 0.9456 0.4159 0.4571 0.088 Uiso 1 1 calc R
C8 C 1.0764(4) 0.3126(11) 0.3460(8) 0.067(3) Uani 1 1 d D
H16 H 1.088(4) 0.245(4) 0.336(9) 0.081 Uiso 1 1 d D
C9 C 0.7461(3) 0.0620(8) 0.4351(7) 0.053(2) Uani 1 1 d .
C10 C 0.7158(3) -0.0098(8) 0.3749(6) 0.049(2) Uani 1 1 d .
C11 C 0.6694(3) -0.0184(9) 0.3845(6) 0.053(2) Uani 1 1 d .
H11 H 0.6569 0.0246 0.4274 0.063 Uiso 1 1 calc R
C12 C 0.6414(3) -0.0901(8) 0.3311(6) 0.051(2) Uani 1 1 d .
C13 C 0.6593(3) -0.1497(9) 0.2617(6) 0.053(2) Uani 1 1 d .
H13 H 0.6410 -0.1981 0.2252 0.064 Uiso 1 1 calc R
C14 C 0.7058(3) -0.1348(9) 0.2485(6) 0.054(2) Uani 1 1 d .
C15 C 0.7342(3) -0.0699(8) 0.3068(6) 0.050(2) Uani 1 1 d .
H15 H 0.7654 -0.0659 0.3011 0.060 Uiso 1 1 calc R
C16 C 0.7256(3) 0.1945(9) 0.6721(7) 0.057(3) Uani 1 1 d .
C17 C 0.8481(10) 0.3107(19) 0.758(2) 0.144(6) Uani 1 1 d U
C18 C 0.8656(9) 0.411(2) 0.8927(18) 0.174(7) Uani 1 1 d U
H18A H 0.8894 0.4440 0.9357 0.261 Uiso 1 1 calc R
H18B H 0.8490 0.3620 0.9266 0.261 Uiso 1 1 calc R
H18C H 0.8447 0.4643 0.8645 0.261 Uiso 1 1 calc R
C19 C 0.9340(8) 0.372(2) 0.8023(18) 0.170(6) Uani 1 1 d U
H19A H 0.9510 0.4038 0.8573 0.254 Uiso 1 1 calc R
H19B H 0.9348 0.4174 0.7487 0.254 Uiso 1 1 calc R
H19C H 0.9477 0.3054 0.7903 0.254 Uiso 1 1 calc R

loop_
_atom_site_aniso_label
_atom_site_aniso_U_11
_atom_site_aniso_U_22
_atom_site_aniso_U_33
_atom_site_aniso_U_23
_atom_site_aniso_U_13
_atom_site_aniso_U_12
Eu1 0.0309(3) 0.0643(4) 0.0362(3) 0.0036(2) 0.0082(2) -0.0011(2)
O1 0.046(4) 0.084(6) 0.105(6) 0.015(5) 0.031(4) -0.006(4)
O2 0.052(4) 0.075(5) 0.077(5) -0.017(4) 0.028(4) -0.018(3)
O3 0.053(4) 0.046(3) 0.084(5) -0.003(3) 0.029(3) -0.001(3)
O4 0.041(3) 0.065(4) 0.081(5) -0.008(4) 0.011(3) -0.005(3)
O5 0.053(3) 0.106(4) 0.060(3) 0.017(3) 0.021(3) 0.006(3)
O6 0.040(4) 0.117(6) 0.043(3) 0.008(4) 0.012(3) 0.003(4)
O7 0.090(4) 0.099(5) 0.085(4) 0.018(4) 0.004(4) 0.010(4)
O8 0.084(4) 0.102(4) 0.077(4) -0.001(4) -0.003(3) 0.000(4)
N1 0.039(4) 0.080(6) 0.051(4) -0.002(4) 0.011(3) -0.009(4)
N2 0.157(6) 0.150(7) 0.138(6) -0.012(5) 0.009(4) -0.010(5)
C1 0.039(5) 0.091(8) 0.048(5) 0.000(5) 0.016(4) -0.011(5)
C2 0.045(5) 0.081(7) 0.058(6) 0.002(6) 0.007(4) -0.013(5)
C3 0.055(7) 0.092(9) 0.112(11) -0.011(8) 0.038(7) -0.010(6)
C4 0.076(9) 0.078(9) 0.130(13) -0.029(8) 0.062(9) -0.028(6)
C5 0.047(6) 0.094(9) 0.056(6) -0.012(5) 0.018(5) -0.003(5)
C6 0.051(6) 0.084(8) 0.082(8) -0.003(6) 0.015(5) -0.009(5)
C7 0.051(6) 0.093(9) 0.079(7) -0.009(7) 0.020(5) 0.000(6)
C8 0.056(7) 0.089(9) 0.060(6) -0.008(6) 0.021(5) -0.004(6)
C9 0.032(4) 0.069(6) 0.061(5) 0.000(5) 0.015(4) -0.006(4)
C10 0.041(4) 0.053(5) 0.054(5) -0.003(4) 0.014(4) 0.008(4)
C11 0.040(4) 0.075(7) 0.045(5) -0.003(4) 0.013(4) -0.001(4)
C12 0.036(4) 0.076(6) 0.044(4) -0.003(5) 0.012(3) 0.001(4)
C13 0.043(5) 0.073(6) 0.046(5) -0.006(5) 0.014(4) -0.007(4)
C14 0.041(5) 0.078(7) 0.043(5) -0.008(5) 0.005(4) 0.000(4)
C15 0.036(4) 0.071(6) 0.045(4) 0.008(4) 0.014(3) -0.004(4)
C16 0.038(5) 0.098(8) 0.037(5) 0.019(5) 0.007(4) 0.000(4)
C17 0.148(7) 0.149(7) 0.137(7) -0.004(5) 0.023(5) -0.001(5)
C18 0.179(8) 0.176(8) 0.169(7) -0.009(5) 0.027(5) 0.000(5)
C19 0.165(7) 0.170(8) 0.173(8) -0.002(5) 0.023(5) -0.001(5)

loop_
_atom_type_symbol
_atom_type_description
_atom_type_scat_dispersion_real
_atom_type_scat_dispersion_imag
_atom_type_scat_source
C C 0.0181 0.0091 'International Tables Vol C Tables 4.2.6.8 and 6.1.1.4'
H H 0.0000 0.0000 'International Tables Vol C Tables 4.2.6.8 and 6.1.1.4'
N N 0.0311 0.0180 'International Tables Vol C Tables 4.2.6.8 and 6.1.1.4'
O O 0.0492 0.0322 'International Tables Vol C Tables 4.2.6.8 and 6.1.1.4'
Eu Eu -8.9294 11.1857 'International Tables Vol C Tables 4.2.6.8 and 6.1.1.4'

loop_
_geom_angle_atom_site_label_1
_geom_angle_atom_site_label_2
_geom_angle_atom_site_label_3
_geom_angle
_geom_angle_site_symmetry_1
_geom_angle_site_symmetry_3
O5 Eu1 O3 77.7(3) . 7_656
O5 Eu1 O6 134.5(2) . .
O3 Eu1 O6 73.3(3) 7_656 .
O5 Eu1 O8 75.6(3) . .
O3 Eu1 O8 89.0(3) 7_656 .
O6 Eu1 O8 136.7(3) . .
O5 Eu1 O7 75.9(3) . .
O3 Eu1 O7 151.7(3) 7_656 .
O6 Eu1 O7 133.9(3) . .
O8 Eu1 O7 74.9(3) . .
O5 Eu1 O4 95.3(3) . .
O3 Eu1 O4 121.1(2) 7_656 .
O6 Eu1 O4 71.8(3) . .
O8 Eu1 O4 146.4(3) . .
O7 Eu1 O4 71.5(3) . .
O5 Eu1 O1 147.5(3) . .
O3 Eu1 O1 132.2(2) 7_656 .
O6 Eu1 O1 74.8(3) . .
O8 Eu1 O1 90.5(3) . .
O7 Eu1 O1 72.1(3) . .
O4 Eu1 O1 80.0(3) . .
O5 Eu1 O2 140.2(3) . .
O3 Eu1 O2 83.2(2) 7_656 .
O6 Eu1 O2 69.5(3) . .
O8 Eu1 O2 69.3(3) . .
O7 Eu1 O2 111.4(3) . .
O4 Eu1 O2 124.4(2) . .
O1 Eu1 O2 52.4(3) . .
O5 Eu1 O3 68.4(3) . .
O3 Eu1 O3 73.6(2) 7_656 .
O6 Eu1 O3 70.3(2) . .
O8 Eu1 O3 142.5(3) . .
O7 Eu1 O3 105.4(3) . .
O4 Eu1 O3 50.6(2) . .
O1 Eu1 O3 125.9(3) . .
O2 Eu1 O3 137.8(3) . .
O5 Eu1 C1 153.6(3) . .
O3 Eu1 C1 107.5(3) 7_656 .
O6 Eu1 C1 70.2(3) . .
O8 Eu1 C1 78.5(3) . .
O7 Eu1 C1 92.1(3) . .
O4 Eu1 C1 103.3(3) . .
O1 Eu1 C1 26.8(3) . .
O2 Eu1 C1 25.6(3) . .
O3 Eu1 C1 138.1(3) . .
O5 Eu1 C9 82.9(3) . .
O3 Eu1 C9 97.4(3) 7_656 .
O6 Eu1 C9 67.3(3) . .
O8 Eu1 C9 155.8(3) . .
O7 Eu1 C9 89.2(3) . .
O4 Eu1 C9 24.8(2) . .
O1 Eu1 C9 102.0(3) . .
O2 Eu1 C9 134.5(3) . .
O3 Eu1 C9 25.9(2) . .
C1 Eu1 C9 121.0(3) . .
O5 Eu1 Eu1 68.36(19) . 7_656
O3 Eu1 Eu1 39.19(17) 7_656 7_656
O6 Eu1 Eu1 66.94(16) . 7_656
O8 Eu1 Eu1 120.8(2) . 7_656
O7 Eu1 Eu1 133.9(2) . 7_656
O4 Eu1 Eu1 83.48(16) . 7_656
O1 Eu1 Eu1 141.5(2) . 7_656
O2 Eu1 Eu1 114.7(2) . 7_656
O3 Eu1 Eu1 34.40(14) . 7_656
C1 Eu1 Eu1 131.8(2) . 7_656
C9 Eu1 Eu1 58.91(19) . 7_656
C1 O1 Eu1 93.4(6) . .
C1 O2 Eu1 92.9(6) . .
C9 O3 Eu1 151.6(7) . 7_656
C9 O3 Eu1 89.4(5) . .
Eu1 O3 Eu1 106.4(2) 7_656 .
C9 O4 Eu1 100.4(6) . .
C16 O5 Eu1 137.4(7) . .
C16 O6 Eu1 133.9(7) 7_656 .
C17 O8 Eu1 133.7(15) . .
C8 N1 C12 121.0(10) . 3
C17 N2 C19 130(2) . .
C17 N2 C18 105(2) . .
C19 N2 C18 123(2) . .
O2 C1 O1 121.2(8) . .
O2 C1 C2 121.8(11) . .
O1 C1 C2 116.8(10) . .
O2 C1 Eu1 61.5(5) . .
O1 C1 Eu1 59.7(5) . .
C2 C1 Eu1 175.7(8) . .
C7 C2 C3 119.6(10) . .
C7 C2 C1 118.6(11) . .
C3 C2 C1 121.5(11) . .
C4 C3 C2 119.7(13) . .
C4 C3 H3 120.2 . .
C2 C3 H3 120.2 . .
C5 C4 C3 121.5(13) . .
C5 C4 H4 119.3 . .
C3 C4 H4 119.3 . .
C4 C5 C6 118.0(10) . .
C4 C5 C8 120.4(11) . .
C6 C5 C8 121.5(11) . .
C7 C6 C5 120.7(12) . .
C7 C6 H6 119.6 . .
C5 C6 H6 119.6 . .
C2 C7 C6 120.5(12) . .
C2 C7 H7 119.7 . .
C6 C7 H7 119.7 . .
N1 C8 C5 123.0(11) . .
N1 C8 H16 130(8) . .
C5 C8 H16 106(8) . .
O4 C9 O3 119.1(9) . .
O4 C9 C10 120.1(9) . .
O3 C9 C10 120.7(8) . .
O4 C9 Eu1 54.8(5) . .
O3 C9 Eu1 64.6(5) . .
C10 C9 Eu1 173.7(6) . .
C11 C10 C15 119.8(9) . .
C11 C10 C9 121.0(8) . .
C15 C10 C9 119.3(8) . .
C12 C11 C10 120.9(9) . .
C12 C11 H11 119.6 . .
C10 C11 H11 119.6 . .
C11 C12 C13 119.7(8) . .
C11 C12 N1 118.0(8) . 3_445
C13 C12 N1 122.3(9) . 3_445
C12 C13 C14 118.6(9) . .
C12 C13 H13 120.7 . .
C14 C13 H13 120.7 . .
C15 C14 C13 121.1(9) . .
C15 C14 C16 118.8(8) . 6
C13 C14 C16 120.0(9) . 6
C14 C15 C10 119.6(8) . .
C14 C15 H15 120.2 . .
C10 C15 H15 120.2 . .
O5 C16 O6 125.9(9) . 7_656
O5 C16 C14 117.7(9) . 6_556
O6 C16 C14 116.4(8) 7_656 6_556
O8 C17 N2 114(2) . .
N2 C18 H18A 109.5 . .
N2 C18 H18B 109.5 . .
H18A C18 H18B 109.5 . .
N2 C18 H18C 109.5 . .
H18A C18 H18C 109.5 . .
H18B C18 H18C 109.5 . .
N2 C19 H19A 109.5 . .
N2 C19 H19B 109.5 . .
H19A C19 H19B 109.5 . .
N2 C19 H19C 109.5 . .
H19A C19 H19C 109.5 . .
H19B C19 H19C 109.5 . .

loop_
_geom_bond_atom_site_label_1
_geom_bond_atom_site_label_2
_geom_bond_distance
_geom_bond_site_symmetry_2
Eu1 O5 2.366(7) .
Eu1 O3 2.367(7) 7_656
Eu1 O6 2.405(7) .
Eu1 O8 2.411(10) .
Eu1 O7 2.426(9) .
Eu1 O4 2.435(7) .
Eu1 O1 2.459(7) .
Eu1 O2 2.501(7) .
Eu1 O3 2.648(7) .
Eu1 C1 2.842(9) .
Eu1 C9 2.930(10) .
Eu1 Eu1 4.0199(10) 7_656
O1 C1 1.284(15) .
O2 C1 1.229(14) .
O3 C9 1.281(12) .
O3 Eu1 2.367(7) 7_656
O4 C9 1.249(11) .
O5 C16 1.238(12) .
O6 C16 1.266(13) 7_656
O8 C17 1.27(3) .
N1 C8 1.228(15) .
N1 C12 1.415(11) 3
N2 C17 1.44(3) .
N2 C19 1.46(3) .
N2 C18 1.47(3) .
C1 C2 1.513(13) .
C2 C7 1.352(18) .
C2 C3 1.390(18) .
C3 C4 1.376(16) .
C3 H3 0.9300 .
C4 C5 1.365(16) .
C4 H4 0.9300 .
C5 C6 1.397(16) .
C5 C8 1.492(15) .
C6 C7 1.377(14) .
C6 H6 0.9300 .
C7 H7 0.9300 .
C8 H16 0.95(2) .
C9 C10 1.468(14) .
C10 C11 1.387(12) .
C10 C15 1.396(12) .
C11 C12 1.385(14) .
C11 H11 0.9300 .
C12 C13 1.401(13) .
C12 N1 1.415(11) 3_445
C13 C14 1.409(12) .
C13 H13 0.9300 .
C14 C15 1.372(14) .
C14 C16 1.504(13) 6
C15 H15 0.9300 .
C16 O6 1.266(13) 7_656
C16 C14 1.504(13) 6_556
C18 H18A 0.9600 .
C18 H18B 0.9600 .
C18 H18C 0.9600 .
C19 H19A 0.9600 .
C19 H19B 0.9600 .
C19 H19C 0.9600 .

loop_
_platon_squeeze_void_nr
_platon_squeeze_void_average_x
_platon_squeeze_void_average_y
_platon_squeeze_void_average_z
_platon_squeeze_void_volume
_platon_squeeze_void_count_electrons
_platon_squeeze_void_content
1 -0.002 -0.033 0.240 1832 519 ' '
